data_2214554
loop_
_publ_author_name
'Abu Thaher, Bassam'
'Schollmeyer, Dieter'
'Laufer, Stefan'

_publ_section_title
;
 2-(4-Fluorophenyl)-1-(4-pyridyl)cyclopentan-1-ol
;
_journal_coeditor_code BT2433
_journal_issue 8
_journal_name_full 'Acta Crystallographica Section E'
_journal_page_first o3531
_journal_page_last o3531
_journal_paper_doi 10.1107/S1600536807034034
_journal_volume 63
_journal_year 2007
_chemical_formula_iupac 'C16 H16 F N O'
_chemical_formula_moiety 'C16 H16 F N O'
_chemical_formula_sum 'C16 H16 F N O'
_chemical_formula_weight 257.30
_chemical_name_systematic
;
2-(4-Fluorophenyl)-1-(4-pyridyl)cyclopentan-1-ol
;
_space_group_IT_number 14
_symmetry_cell_setting monoclinic
_symmetry_space_group_name_Hall '-P 2ybc'
_symmetry_space_group_name_H-M 'P 1 21/c 1'
_atom_sites_solution_hydrogens geom
_atom_sites_solution_primary direct
_atom_sites_solution_secondary difmap
_audit_creation_method SHELXL97
_cell_angle_alpha 90.00
_cell_angle_beta 104.366(10)
_cell_angle_gamma 90.00
_cell_formula_units_Z 4
_cell_length_a 11.7228(8)
_cell_length_b 13.6606(8)
_cell_length_c 8.6194(11)
_cell_measurement_reflns_used 25
_cell_measurement_temperature 193(2)
_cell_measurement_theta_max 25.7
_cell_measurement_theta_min 20
_cell_volume 1337.2(2)
_computing_cell_refinement '<i>CAD-4 Software</i>'
_computing_data_collection '<i>CAD-4 Software</i> (Enraf--Nonius, 1989)'
_computing_data_reduction 'CORINC (Dr\"ager & Gattow, 1971)'
_computing_molecular_graphics 'PLATON (Spek, 2003)'
_computing_publication_material SHELXL97
_computing_structure_refinement 'SHELXL97 (Sheldrick, 1997)'
_computing_structure_solution 'SIR92 (Altomare <i>et al.</i>,  1994)'
_diffrn_ambient_temperature 193(2)
_diffrn_measured_fraction_theta_full 0.989
_diffrn_measured_fraction_theta_max 0.989
_diffrn_measurement_device \k-geometry
_diffrn_measurement_device_type 'Enraf--Nonius CAD-4'
_diffrn_measurement_method \w/2\q
_diffrn_radiation_monochromator graphite
_diffrn_radiation_type CuK\a
_diffrn_radiation_wavelength 1.54178
_diffrn_reflns_av_R_equivalents 0.0503
_diffrn_reflns_av_sigmaI/netI 0.0812
_diffrn_reflns_limit_h_max 13
_diffrn_reflns_limit_h_min -14
_diffrn_reflns_limit_k_max 16
_diffrn_reflns_limit_k_min 0
_diffrn_reflns_limit_l_max 10
_diffrn_reflns_limit_l_min 0
_diffrn_reflns_number 2701
_diffrn_reflns_theta_full 70.29
_diffrn_reflns_theta_max 70.29
_diffrn_reflns_theta_min 3.89
_diffrn_standards_decay_% 5
_diffrn_standards_interval_time 60
_diffrn_standards_number 3
_exptl_absorpt_coefficient_mu 0.725
_exptl_absorpt_correction_type none
_exptl_crystal_colour colourless
_exptl_crystal_density_diffrn 1.278
_exptl_crystal_density_method 'not measured'
_exptl_crystal_description plate
_exptl_crystal_F_000 544
_exptl_crystal_size_max 0.30
_exptl_crystal_size_mid 0.30
_exptl_crystal_size_min 0.06
_refine_diff_density_max 0.693
_refine_diff_density_min -0.667
_refine_ls_extinction_coef 0.006(4)
_refine_ls_extinction_expression Fc^*^=kFc[1+0.001xFc^2^\l^3^/sin(2\q)]^-1/4^
_refine_ls_extinction_method SHELXL97
_refine_ls_goodness_of_fit_ref 1.279
_refine_ls_hydrogen_treatment constr
_refine_ls_matrix_type full
_refine_ls_number_parameters 173
_refine_ls_number_reflns 2523
_refine_ls_number_restraints 0
_refine_ls_restrained_S_all 1.279
_refine_ls_R_factor_all 0.2328
_refine_ls_R_factor_gt 0.1255
_refine_ls_shift/su_max 0.000
_refine_ls_shift/su_mean 0.000
_refine_ls_structure_factor_coef Fsqd
_refine_ls_weighting_details
;
calc
[1+-exp(-4.00(sin\q/\l)^2^)]/[\s^2^(Fo^2^)+(0.08P)^2^+sin\q/\l],
where P = 0.33333Fo^2^ + 0.66667Fc^2^
;
_refine_ls_weighting_scheme calc
_refine_ls_wR_factor_obs 0.3055
_refine_ls_wR_factor_ref 0.3608
_reflns_number_gt 1235
_reflns_number_total 2523
_reflns_threshold_expression I>2\s(I)
_cod_data_source_file bt2433.cif
_cod_data_source_block I
_cod_original_sg_symbol_H-M 'P 21/c'
_cod_database_code 2214554
_cod_database_fobs_code 2214554

loop_
_symmetry_equiv_pos_as_xyz
'x, y, z'
'-x, y+1/2, -z+1/2'
'-x, -y, -z'
'x, -y-1/2, z-1/2'

loop_
_atom_site_type_symbol
_atom_site_label
_atom_site_fract_x
_atom_site_fract_y
_atom_site_fract_z
_atom_site_U_iso_or_equiv
_atom_site_adp_type
_atom_site_calc_flag
_atom_site_refinement_flags
_atom_site_occupancy
C C1 0.1840(6) 0.4649(4) 0.8347(8) 0.0455(17) Uani d . 1
C C2 0.3152(6) 0.4837(4) 0.8462(8) 0.0469(17) Uani d . 1
H H2 0.3433 0.5334 0.9323 0.056 Uiso calc R 1
C C3 0.3736(7) 0.3850(5) 0.9078(10) 0.060(2) Uani d . 1
H H3A 0.3741 0.3405 0.8173 0.072 Uiso calc R 1
H H3B 0.4556 0.3951 0.9709 0.072 Uiso calc R 1
C C4 0.2981(8) 0.3433(5) 1.0124(11) 0.064(2) Uani d . 1
H H4A 0.3429 0.3428 1.1260 0.077 Uiso calc R 1
H H4B 0.2747 0.2752 0.9798 0.077 Uiso calc R 1
C C5 0.1886(7) 0.4085(4) 0.9909(9) 0.0553(19) Uani d . 1
H H5A 0.1966 0.4540 1.0824 0.066 Uiso calc R 1
H H5B 0.1168 0.3684 0.9812 0.066 Uiso calc R 1
O O6 0.1394(4) 0.4049(3) 0.6997(5) 0.0528(13) Uani d . 1
H H6 0.1084 0.3547 0.7282 0.079 Uiso d R 1
C C7 0.1137(6) 0.5605(4) 0.8200(9) 0.0463(17) Uani d . 1
C C8 0.0127(6) 0.5733(5) 0.6989(10) 0.0525(18) Uani d . 1
H H8 -0.0170 0.5217 0.6263 0.063 Uiso calc R 1
C C9 -0.0443(8) 0.6628(5) 0.6854(10) 0.061(2) Uani d . 1
H H9 -0.1124 0.6709 0.5997 0.074 Uiso calc R 1
N N10 -0.0107(6) 0.7380(4) 0.7833(9) 0.0617(18) Uani d . 1
C C11 0.0856(7) 0.7239(5) 0.9014(11) 0.061(2) Uani d . 1
H H11 0.1128 0.7764 0.9734 0.073 Uiso calc R 1
C C12 0.1476(7) 0.6374(4) 0.9246(10) 0.0550(19) Uani d . 1
H H12 0.2141 0.6308 1.0131 0.066 Uiso calc R 1
C C13 0.3400(6) 0.5238(4) 0.6929(9) 0.0465(16) Uani d . 1
C C14 0.3684(7) 0.6227(5) 0.6829(10) 0.0548(19) Uani d . 1
H H14 0.3739 0.6635 0.7737 0.066 Uiso calc R 1
C C15 0.3884(7) 0.6625(5) 0.5464(10) 0.061(2) Uani d . 1
H H15 0.4086 0.7297 0.5425 0.073 Uiso calc R 1
C C16 0.3788(7) 0.6039(5) 0.4171(10) 0.063(2) Uani d . 1
C C17 0.3516(7) 0.5067(5) 0.4207(10) 0.061(2) Uani d . 1
H H17 0.3454 0.4670 0.3285 0.074 Uiso calc R 1
C C18 0.3332(6) 0.4667(5) 0.5597(9) 0.0558(19) Uani d . 1
H H18 0.3157 0.3990 0.5632 0.067 Uiso calc R 1
F F19 0.3971(5) 0.6414(3) 0.2785(6) 0.0785(16) Uani d . 1

loop_
_atom_site_aniso_label
_atom_site_aniso_U_11
_atom_site_aniso_U_22
_atom_site_aniso_U_33
_atom_site_aniso_U_12
_atom_site_aniso_U_13
_atom_site_aniso_U_23
C1 0.073(4) 0.021(2) 0.050(4) -0.004(2) 0.030(4) -0.008(2)
C2 0.057(4) 0.028(2) 0.058(4) 0.002(2) 0.018(3) -0.007(3)
C3 0.066(5) 0.038(3) 0.077(5) 0.009(3) 0.021(4) 0.003(3)
C4 0.088(6) 0.036(3) 0.069(5) 0.006(3) 0.023(4) 0.011(3)
C5 0.084(5) 0.030(3) 0.059(4) -0.006(3) 0.031(4) 0.003(3)
O6 0.082(3) 0.0270(18) 0.056(3) -0.010(2) 0.030(3) -0.0010(18)
C7 0.047(4) 0.033(3) 0.067(5) 0.000(2) 0.030(4) 0.001(3)
C8 0.048(4) 0.043(3) 0.071(5) 0.001(3) 0.022(4) -0.006(3)
C9 0.074(5) 0.054(4) 0.063(5) 0.012(3) 0.030(4) 0.003(4)
N10 0.071(5) 0.045(3) 0.077(5) 0.014(3) 0.036(4) 0.005(3)
C11 0.061(5) 0.041(3) 0.086(6) 0.009(3) 0.028(5) -0.013(4)
C12 0.068(5) 0.035(3) 0.069(5) 0.005(3) 0.029(4) 0.000(3)
C13 0.051(4) 0.030(3) 0.065(4) 0.004(2) 0.026(3) -0.002(3)
C14 0.066(5) 0.039(3) 0.065(5) 0.003(3) 0.026(4) -0.001(3)
C15 0.079(5) 0.038(3) 0.076(6) 0.004(3) 0.036(4) 0.007(3)
C16 0.075(5) 0.048(4) 0.077(6) 0.010(3) 0.040(5) 0.023(4)
C17 0.072(5) 0.056(4) 0.061(5) 0.004(3) 0.026(4) -0.012(4)
C18 0.065(5) 0.037(3) 0.073(5) -0.006(3) 0.029(4) -0.002(3)
F19 0.111(4) 0.066(3) 0.070(3) 0.008(2) 0.044(3) 0.022(2)

loop_
_atom_type_symbol
_atom_type_description
_atom_type_scat_dispersion_real
_atom_type_scat_dispersion_imag
_atom_type_scat_source
C C 0.0181 0.0091 'International Tables Vol C Tables 4.2.6.8 and 6.1.1.4'
H H 0.0000 0.0000 'International Tables Vol C Tables 4.2.6.8 and 6.1.1.4'
F F 0.0727 0.0534 'International Tables Vol C Tables 4.2.6.8 and 6.1.1.4'
N N 0.0311 0.0180 'International Tables Vol C Tables 4.2.6.8 and 6.1.1.4'
O O 0.0492 0.0322 'International Tables Vol C Tables 4.2.6.8 and 6.1.1.4'

loop_
_geom_angle_atom_site_label_1
_geom_angle_atom_site_label_2
_geom_angle_atom_site_label_3
_geom_angle
O6 C1 C7 110.2(6)
O6 C1 C2 108.0(5)
C7 C1 C2 111.8(4)
O6 C1 C5 110.8(4)
C7 C1 C5 113.6(5)
C2 C1 C5 102.1(6)
C13 C2 C1 114.0(6)
C13 C2 C3 116.6(5)
C1 C2 C3 103.1(5)
C13 C2 H2 107.5
C1 C2 H2 107.5
C3 C2 H2 107.5
C4 C3 C2 104.9(6)
C4 C3 H3A 110.8
C2 C3 H3A 110.8
C4 C3 H3B 110.8
C2 C3 H3B 110.8
H3A C3 H3B 108.8
C3 C4 C5 107.6(6)
C3 C4 H4A 110.2
C5 C4 H4A 110.2
C3 C4 H4B 110.2
C5 C4 H4B 110.2
H4A C4 H4B 108.5
C4 C5 C1 104.0(5)
C4 C5 H5A 110.9
C1 C5 H5A 110.9
C4 C5 H5B 110.9
C1 C5 H5B 110.9
H5A C5 H5B 109.0
C1 O6 H6 109.3
C12 C7 C8 116.9(6)
C12 C7 C1 122.3(7)
C8 C7 C1 120.8(6)
C7 C8 C9 118.7(7)
C7 C8 H8 120.6
C9 C8 H8 120.6
N10 C9 C8 124.7(9)
N10 C9 H9 117.6
C8 C9 H9 117.6
C9 N10 C11 115.8(6)
N10 C11 C12 123.5(7)
N10 C11 H11 118.2
C12 C11 H11 118.2
C11 C12 C7 120.2(8)
C11 C12 H12 119.9
C7 C12 H12 119.9
C18 C13 C14 117.5(6)
C18 C13 C2 122.5(5)
C14 C13 C2 120.0(6)
C15 C14 C13 122.1(7)
C15 C14 H14 119.0
C13 C14 H14 119.0
C16 C15 C14 118.4(6)
C16 C15 H15 120.8
C14 C15 H15 120.8
C15 C16 F19 120.0(6)
C15 C16 C17 121.8(7)
F19 C16 C17 118.2(7)
C16 C17 C18 119.4(7)
C16 C17 H17 120.3
C18 C17 H17 120.3
C13 C18 C17 120.8(6)
C13 C18 H18 119.6
C17 C18 H18 119.6

loop_
_geom_bond_atom_site_label_1
_geom_bond_atom_site_label_2
_geom_bond_distance
C1 O6 1.413(7)
C1 C7 1.533(8)
C1 C2 1.538(9)
C1 C5 1.541(9)
C2 C13 1.523(9)
C2 C3 1.545(9)
C2 H2 1.0000
C3 C4 1.522(10)
C3 H3A 0.9900
C3 H3B 0.9900
C4 C5 1.536(11)
C4 H4A 0.9900
C4 H4B 0.9900
C5 H5A 0.9900
C5 H5B 0.9900
O6 H6 0.8400
C7 C12 1.377(9)
C7 C8 1.382(10)
C8 C9 1.384(10)
C8 H8 0.9500
C9 N10 1.326(10)
C9 H9 0.9500
N10 C11 1.333(11)
C11 C12 1.375(9)
C11 H11 0.9500
C12 H12 0.9500
C13 C18 1.374(9)
C13 C14 1.400(9)
C14 C15 1.368(10)
C14 H14 0.9500
C15 C16 1.354(11)
C15 H15 0.9500
C16 F19 1.365(8)
C16 C17 1.368(10)
C17 C18 1.381(10)
C17 H17 0.9500
C18 H18 0.9500

loop_
_geom_hbond_atom_site_label_D
_geom_hbond_atom_site_label_H
_geom_hbond_atom_site_label_A
_geom_hbond_site_symmetry_A
_geom_hbond_distance_DH
_geom_hbond_distance_HA
_geom_hbond_distance_DA
_geom_hbond_angle_DHA
O6 H6 N10 2_546 0.84 1.95 2.758(7) 160.5

loop_
_geom_torsion_atom_site_label_1
_geom_torsion_atom_site_label_2
_geom_torsion_atom_site_label_3
_geom_torsion_atom_site_label_4
_geom_torsion
O6 C1 C2 C13 53.2(6)
C7 C1 C2 C13 -68.2(7)
C5 C1 C2 C13 170.0(5)
O6 C1 C2 C3 -74.2(6)
C7 C1 C2 C3 164.4(6)
C5 C1 C2 C3 42.6(6)
C13 C2 C3 C4 -157.3(6)
C1 C2 C3 C4 -31.6(7)
C2 C3 C4 C5 8.3(9)
C3 C4 C5 C1 18.1(8)
O6 C1 C5 C4 77.5(7)
C7 C1 C5 C4 -157.8(6)
C2 C1 C5 C4 -37.3(6)
O6 C1 C7 C12 -171.5(5)
C2 C1 C7 C12 -51.4(8)
C5 C1 C7 C12 63.5(8)
O6 C1 C7 C8 8.0(7)
C2 C1 C7 C8 128.2(6)
C5 C1 C7 C8 -116.9(7)
C12 C7 C8 C9 3.0(9)
C1 C7 C8 C9 -176.6(6)
C7 C8 C9 N10 -1.7(11)
C8 C9 N10 C11 0.4(11)
C9 N10 C11 C12 -0.6(11)
N10 C11 C12 C7 2.2(11)
C8 C7 C12 C11 -3.3(9)
C1 C7 C12 C11 176.3(6)
C1 C2 C13 C18 -73.7(7)
C3 C2 C13 C18 46.4(9)
C1 C2 C13 C14 104.9(7)
C3 C2 C13 C14 -135.0(7)
C18 C13 C14 C15 0.3(11)
C2 C13 C14 C15 -178.3(7)
C13 C14 C15 C16 0.8(12)
C14 C15 C16 F19 179.4(7)
C14 C15 C16 C17 -1.0(12)
C15 C16 C17 C18 0.0(12)
F19 C16 C17 C18 179.7(7)
C14 C13 C18 C17 -1.3(11)
C2 C13 C18 C17 177.3(7)
C16 C17 C18 C13 1.1(11)
